data_7112166
loop_
_publ_author_name
'Lenard Hussein'
'Nibadita Purkait'
'Mustafa Biyikal'
'Eugenia Tausch'
'Peter W. Roesky'
'Siegfried Blechert'

_publ_section_title
;
 Highly enantioselective hydroamination to six-membered rings by
 heterobimetallic catalysts
;
_journal_name_full Chem.Commun.
_journal_page_first 3862
_journal_paper_doi 10.1039/C3CC48874H
_journal_volume 50
_journal_year 2014
_chemical_absolute_configuration ad
_chemical_formula_moiety 'C36 H38 Cu N4 O2, C H2 Cl2'
_chemical_formula_sum 'C37 H40 Cl2 Cu N4 O2'
_chemical_formula_weight 707.17
_chemical_name_systematic
;
  ?
;
_space_group_IT_number 5
_symmetry_cell_setting monoclinic
_symmetry_space_group_name_Hall 'C 2y'
_symmetry_space_group_name_H-M 'C 1 2 1'
_atom_sites_solution_hydrogens geom
_atom_sites_solution_primary direct
_atom_sites_solution_secondary difmap
_audit_creation_method
;
CrysAlisPro, Oxford Diffraction Ltd.,
Version 1.171.35.19 (release 27-10-2011 CrysAlis171 .NET)
(compiled Oct 27 2011,15:02:11)
;
_cell_angle_alpha 90.00
_cell_angle_beta 90.159(8)
_cell_angle_gamma 90.00
_cell_formula_units_Z 4
_cell_length_a 30.212(2)
_cell_length_b 7.0191(6)
_cell_length_c 16.0347(15)
_cell_measurement_reflns_used 1946
_cell_measurement_temperature 150(2)
_cell_measurement_theta_max 32.5287
_cell_measurement_theta_min 3.2334
_cell_volume 3400.3(5)
_computing_cell_refinement
;
CrysAlisPro, Agilent Technologies,
Version 1.171.35.19 (release 27-10-2011 CrysAlis171 .NET)
(compiled Oct 27 2011,15:02:11)
;
_computing_data_collection
;
CrysAlisPro, Agilent Technologies,
Version 1.171.35.19 (release 27-10-2011 CrysAlis171 .NET)
(compiled Oct 27 2011,15:02:11)
;
_computing_data_reduction
;
CrysAlisPro, Agilent Technologies,
Version 1.171.35.19 (release 27-10-2011 CrysAlis171 .NET)
(compiled Oct 27 2011,15:02:11)
;
_computing_structure_refinement 'SHELXL-97 (Sheldrick, 1997)'
_computing_structure_solution 'SHELXS-97 (Sheldrick, 1990)'
_diffrn_ambient_temperature 150(2)
_diffrn_measured_fraction_theta_full 0.996
_diffrn_measured_fraction_theta_max 0.996
_diffrn_measurement_device_type 'Xcalibur, Sapphire3'
_diffrn_measurement_method '\w scans'
_diffrn_radiation_monochromator graphite
_diffrn_radiation_source 'Enhance (Mo) X-ray Source'
_diffrn_radiation_type MoK\a
_diffrn_radiation_wavelength 0.71073
_diffrn_reflns_av_R_equivalents 0.0570
_diffrn_reflns_av_sigmaI/netI 0.1004
_diffrn_reflns_limit_h_max 35
_diffrn_reflns_limit_h_min -28
_diffrn_reflns_limit_k_max 8
_diffrn_reflns_limit_k_min -8
_diffrn_reflns_limit_l_max 16
_diffrn_reflns_limit_l_min -19
_diffrn_reflns_number 10978
_diffrn_reflns_theta_full 25.00
_diffrn_reflns_theta_max 25.00
_diffrn_reflns_theta_min 3.24
_exptl_absorpt_coefficient_mu 0.839
_exptl_absorpt_correction_T_max 0.9436
_exptl_absorpt_correction_T_min 0.6374
_exptl_absorpt_correction_type multi-scan
_exptl_absorpt_process_details
;
CrysAlisPro, Agilent Technologies,
Version 1.171.35.19 (release 27-10-2011 CrysAlis171 .NET)
(compiled Oct 27 2011,15:02:11)
Empirical absorption correction using spherical harmonics,
  implemented in SCALE3 ABSPACK scaling algorithm.
;
_exptl_crystal_colour yellow
_exptl_crystal_density_diffrn 1.381
_exptl_crystal_density_method 'not measured'
_exptl_crystal_description rod
_exptl_crystal_F_000 1476
_exptl_crystal_size_max 0.59
_exptl_crystal_size_mid 0.14
_exptl_crystal_size_min 0.07
_refine_diff_density_max 0.713
_refine_diff_density_min -0.516
_refine_diff_density_rms 0.075
_refine_ls_abs_structure_details 'Flack H D (1983), Acta Cryst. A39, 876-881'
_refine_ls_abs_structure_Flack 0.019(16)
_refine_ls_extinction_method none
_refine_ls_goodness_of_fit_ref 1.037
_refine_ls_hydrogen_treatment constr
_refine_ls_matrix_type full
_refine_ls_number_parameters 418
_refine_ls_number_reflns 5886
_refine_ls_number_restraints 1
_refine_ls_restrained_S_all 1.036
_refine_ls_R_factor_all 0.0766
_refine_ls_R_factor_gt 0.0611
_refine_ls_shift/su_max 0.001
_refine_ls_shift/su_mean 0.000
_refine_ls_structure_factor_coef Fsqd
_refine_ls_weighting_details 'calc w=1/[\s^2^(Fo^2^)+(0.0318P)^2^+0.0000P] where P=(Fo^2^+2Fc^2^)/3'
_refine_ls_weighting_scheme calc
_refine_ls_wR_factor_gt 0.1054
_refine_ls_wR_factor_ref 0.1114
_reflns_number_gt 4928
_reflns_number_total 5886
_reflns_threshold_expression >2sigma(I)
_cod_data_source_file c3cc48874h2.cif
_cod_data_source_block Cu2
_cod_original_sg_symbol_H-M C2
_cod_database_code 7112166

loop_
_symmetry_equiv_pos_as_xyz
'x, y, z'
'-x, y, -z'
'x+1/2, y+1/2, z'
'-x+1/2, y+1/2, -z'

loop_
_atom_site_label
_atom_site_type_symbol
_atom_site_fract_x
_atom_site_fract_y
_atom_site_fract_z
_atom_site_U_iso_or_equiv
_atom_site_adp_type
_atom_site_occupancy
_atom_site_symmetry_multiplicity
_atom_site_calc_flag
_atom_site_refinement_flags
Cu1 Cu 0.257410(16) 0.40470(7) 0.53080(4) 0.01609(15) Uani 1 1 d .
O1 O 0.31465(9) 0.3867(6) 0.5803(2) 0.0187(8) Uani 1 1 d .
O2 O 0.23168(9) 0.4128(6) 0.64004(19) 0.0194(7) Uani 1 1 d .
N1 N 0.28075(12) 0.4445(5) 0.4182(3) 0.0189(11) Uani 1 1 d .
N2 N 0.20044(12) 0.3854(7) 0.4747(3) 0.0214(10) Uani 1 1 d .
N3 N 0.38479(11) 0.3928(8) 0.6805(2) 0.0225(9) Uani 1 1 d .
H3 H 0.3593 0.4263 0.7025 0.027 Uiso 1 1 calc R
N4 N 0.21212(12) 0.4301(7) 0.7994(3) 0.0242(10) Uani 1 1 d .
H4 H 0.2372 0.3835 0.7806 0.029 Uiso 1 1 calc R
C1 C 0.24444(15) 0.4649(6) 0.3559(3) 0.0189(12) Uani 1 1 d .
H1 H 0.2344 0.6006 0.3570 0.023 Uiso 1 1 calc R
C2 C 0.25753(14) 0.4179(10) 0.2660(3) 0.0248(11) Uani 1 1 d .
H2A H 0.2808 0.5072 0.2470 0.030 Uiso 1 1 calc R
H2B H 0.2696 0.2869 0.2632 0.030 Uiso 1 1 calc R
C3 C 0.21704(15) 0.4341(9) 0.2091(3) 0.0283(13) Uani 1 1 d .
H3A H 0.2072 0.5686 0.2070 0.034 Uiso 1 1 calc R
H3B H 0.2252 0.3947 0.1519 0.034 Uiso 1 1 calc R
C4 C 0.17921(17) 0.3105(7) 0.2399(4) 0.0263(13) Uani 1 1 d .
H4A H 0.1884 0.1751 0.2385 0.032 Uiso 1 1 calc R
H4B H 0.1535 0.3255 0.2021 0.032 Uiso 1 1 calc R
C5 C 0.16540(15) 0.3637(7) 0.3291(3) 0.0216(14) Uani 1 1 d .
H5A H 0.1544 0.4965 0.3308 0.026 Uiso 1 1 calc R
H5B H 0.1415 0.2781 0.3486 0.026 Uiso 1 1 calc R
C6 C 0.20632(15) 0.3428(6) 0.3851(3) 0.0171(12) Uani 1 1 d .
H6 H 0.2162 0.2071 0.3810 0.020 Uiso 1 1 calc R
C7 C 0.32122(15) 0.4609(6) 0.3998(3) 0.0190(13) Uani 1 1 d .
H7 H 0.3280 0.4805 0.3426 0.023 Uiso 1 1 calc R
C8 C 0.35794(16) 0.4526(6) 0.4565(3) 0.0183(13) Uani 1 1 d .
C9 C 0.40049(16) 0.4857(7) 0.4235(4) 0.0214(13) Uani 1 1 d .
H9 H 0.4036 0.5082 0.3654 0.026 Uiso 1 1 calc R
C10 C 0.43721(16) 0.4864(7) 0.4728(4) 0.0261(14) Uani 1 1 d .
H10 H 0.4656 0.5091 0.4495 0.031 Uiso 1 1 calc R
C11 C 0.43238(16) 0.4525(7) 0.5596(4) 0.0224(13) Uani 1 1 d .
H11 H 0.4579 0.4516 0.5943 0.027 Uiso 1 1 calc R
C12 C 0.39172(14) 0.4212(9) 0.5945(3) 0.0205(11) Uani 1 1 d .
C13 C 0.35248(13) 0.4194(9) 0.5435(3) 0.0161(10) Uani 1 1 d .
C14 C 0.41876(17) 0.3096(7) 0.7340(4) 0.0254(13) Uani 1 1 d .
H14 H 0.4316 0.1971 0.7045 0.031 Uiso 1 1 calc R
C15 C 0.45628(16) 0.4428(7) 0.7575(3) 0.0243(14) Uani 1 1 d .
C16 C 0.44860(18) 0.6317(8) 0.7785(4) 0.0318(14) Uani 1 1 d .
H16 H 0.4196 0.6830 0.7739 0.038 Uiso 1 1 calc R
C17 C 0.4825(2) 0.7443(9) 0.8059(4) 0.0444(18) Uani 1 1 d .
H17 H 0.4768 0.8733 0.8201 0.053 Uiso 1 1 calc R
C18 C 0.5248(2) 0.6738(10) 0.8132(4) 0.0453(18) Uani 1 1 d .
H18 H 0.5482 0.7530 0.8326 0.054 Uiso 1 1 calc R
C19 C 0.5327(2) 0.4890(10) 0.7924(4) 0.0465(19) Uani 1 1 d .
H19 H 0.5618 0.4392 0.7974 0.056 Uiso 1 1 calc R
C20 C 0.49883(16) 0.3723(9) 0.7638(4) 0.0351(16) Uani 1 1 d .
H20 H 0.5049 0.2442 0.7486 0.042 Uiso 1 1 calc R
C21 C 0.39566(19) 0.2384(8) 0.8130(4) 0.0357(16) Uani 1 1 d .
H21A H 0.3743 0.1388 0.7982 0.054 Uiso 1 1 calc R
H21B H 0.3801 0.3446 0.8397 0.054 Uiso 1 1 calc R
H21C H 0.4177 0.1863 0.8517 0.054 Uiso 1 1 calc R
C22 C 0.16288(14) 0.4141(9) 0.5092(3) 0.0191(10) Uani 1 1 d .
H22 H 0.1376 0.4123 0.4738 0.023 Uiso 1 1 calc R
C23 C 0.15520(15) 0.4490(7) 0.5965(4) 0.0211(13) Uani 1 1 d .
C24 C 0.11127(17) 0.4841(7) 0.6219(4) 0.0279(14) Uani 1 1 d .
H24 H 0.0883 0.4863 0.5814 0.033 Uiso 1 1 calc R
C25 C 0.10141(18) 0.5149(8) 0.7039(4) 0.0336(15) Uani 1 1 d .
H25 H 0.0720 0.5449 0.7197 0.040 Uiso 1 1 calc R
C26 C 0.13495(17) 0.5022(7) 0.7649(4) 0.0291(14) Uani 1 1 d .
H26 H 0.1279 0.5235 0.8219 0.035 Uiso 1 1 calc R
C27 C 0.17804(16) 0.4591(6) 0.7428(4) 0.0216(13) Uani 1 1 d .
C28 C 0.18975(15) 0.4397(7) 0.6558(3) 0.0184(12) Uani 1 1 d .
C29 C 0.20887(17) 0.4720(7) 0.8879(4) 0.0248(13) Uani 1 1 d .
H29 H 0.1994 0.6078 0.8944 0.030 Uiso 1 1 calc R
C30 C 0.17545(16) 0.3466(6) 0.9317(3) 0.0213(13) Uani 1 1 d .
C31 C 0.14954(15) 0.4181(10) 0.9965(3) 0.0295(12) Uani 1 1 d .
H31 H 0.1536 0.5462 1.0141 0.035 Uiso 1 1 calc R
C32 C 0.11818(18) 0.3075(8) 1.0356(4) 0.0326(15) Uani 1 1 d .
H32 H 0.1009 0.3593 1.0794 0.039 Uiso 1 1 calc R
C33 C 0.11203(19) 0.1207(8) 1.0106(4) 0.0357(16) Uani 1 1 d .
H33 H 0.0901 0.0444 1.0366 0.043 Uiso 1 1 calc R
C34 C 0.13778(19) 0.0457(8) 0.9479(4) 0.0363(16) Uani 1 1 d .
H34 H 0.1342 -0.0837 0.9318 0.044 Uiso 1 1 calc R
C35 C 0.16901(18) 0.1593(8) 0.9083(4) 0.0331(14) Uani 1 1 d .
H35 H 0.1862 0.1072 0.8644 0.040 Uiso 1 1 calc R
C36 C 0.25481(17) 0.4494(9) 0.9270(4) 0.0350(16) Uani 1 1 d .
H36A H 0.2755 0.5374 0.9000 0.053 Uiso 1 1 calc R
H36B H 0.2651 0.3182 0.9192 0.053 Uiso 1 1 calc R
H36C H 0.2533 0.4780 0.9867 0.053 Uiso 1 1 calc R
Cl1 Cl -0.01737(6) 0.4197(3) 0.58488(13) 0.0691(5) Uani 1 1 d .
Cl2 Cl 0.04535(6) 0.6586(3) 0.97034(13) 0.0563(5) Uani 1 1 d .
C37 C 0.0000 0.5624(12) 0.5000 0.058(3) Uani 1 2 d S
H37A H -0.0247 0.6452 0.4819 0.069 Uiso 0.50 1 calc PR
H37B H 0.0247 0.6452 0.5181 0.069 Uiso 0.50 1 calc PR
C38 C 0.0000 0.7998(12) 1.0000 0.048(3) Uani 1 2 d S
H38A H -0.0088 0.8827 0.9528 0.057 Uiso 0.50 1 calc PR
H38B H 0.0088 0.8827 1.0472 0.057 Uiso 0.50 1 calc PR

loop_
_atom_site_aniso_label
_atom_site_aniso_U_11
_atom_site_aniso_U_22
_atom_site_aniso_U_33
_atom_site_aniso_U_23
_atom_site_aniso_U_13
_atom_site_aniso_U_12
Cu1 0.0182(3) 0.0210(3) 0.0091(3) 0.0006(4) -0.0005(2) -0.0001(3)
O1 0.0197(16) 0.027(2) 0.0093(19) 0.0035(19) 0.0005(14) 0.0011(19)
O2 0.0187(15) 0.0289(17) 0.0107(18) 0.000(2) 0.0029(13) -0.005(2)
N1 0.019(2) 0.018(3) 0.019(3) -0.0009(19) 0.0011(18) 0.0002(18)
N2 0.027(2) 0.024(3) 0.013(2) 0.002(2) -0.0036(18) -0.005(2)
N3 0.0146(18) 0.036(2) 0.017(2) -0.003(3) -0.0005(16) 0.010(3)
N4 0.0193(19) 0.040(3) 0.014(2) 0.001(3) 0.0063(17) 0.004(2)
C1 0.021(3) 0.022(3) 0.014(3) 0.001(2) -0.008(2) 0.000(2)
C2 0.028(2) 0.035(3) 0.012(3) 0.000(3) 0.003(2) -0.006(3)
C3 0.038(3) 0.038(4) 0.009(3) 0.004(3) -0.002(2) 0.005(3)
C4 0.034(3) 0.033(3) 0.012(3) 0.001(3) -0.009(3) -0.003(2)
C5 0.024(3) 0.029(4) 0.012(3) 0.004(2) -0.001(2) -0.003(2)
C6 0.021(3) 0.018(3) 0.012(3) -0.001(2) -0.003(2) 0.001(2)
C7 0.021(3) 0.026(3) 0.009(3) 0.000(2) 0.005(2) 0.000(2)
C8 0.022(3) 0.017(3) 0.016(3) 0.000(2) -0.003(2) 0.001(2)
C9 0.018(3) 0.034(3) 0.012(3) 0.002(2) 0.002(2) 0.001(2)
C10 0.014(3) 0.040(3) 0.024(4) 0.002(3) 0.009(2) -0.002(2)
C11 0.020(3) 0.031(3) 0.016(3) -0.002(2) -0.003(2) -0.003(2)
C12 0.024(2) 0.022(3) 0.016(3) -0.002(3) 0.001(2) 0.006(3)
C13 0.012(2) 0.017(2) 0.019(3) -0.002(3) -0.0005(19) -0.004(3)
C14 0.030(3) 0.031(3) 0.015(4) -0.003(3) -0.007(3) 0.011(2)
C15 0.028(3) 0.038(4) 0.007(3) 0.001(3) 0.000(2) -0.002(3)
C16 0.028(3) 0.045(4) 0.022(4) -0.001(3) 0.005(3) -0.007(3)
C17 0.046(4) 0.046(4) 0.041(5) -0.001(3) 0.002(4) -0.011(3)
C18 0.041(4) 0.068(5) 0.027(4) 0.015(4) -0.005(3) -0.028(4)
C19 0.030(3) 0.078(5) 0.032(5) 0.020(3) -0.001(3) -0.001(3)
C20 0.025(3) 0.047(4) 0.033(4) 0.006(3) -0.002(3) 0.007(3)
C21 0.050(4) 0.044(3) 0.013(4) 0.010(3) -0.010(3) -0.021(3)
C22 0.017(2) 0.023(2) 0.017(3) 0.003(3) -0.001(2) 0.001(3)
C23 0.021(3) 0.022(3) 0.021(3) 0.006(2) 0.000(2) -0.001(2)
C24 0.020(3) 0.038(3) 0.026(4) 0.003(3) 0.003(3) 0.005(2)
C25 0.015(3) 0.049(4) 0.036(4) 0.007(3) 0.012(3) 0.009(2)
C26 0.027(3) 0.041(3) 0.019(4) 0.004(3) 0.010(3) 0.003(2)
C27 0.025(3) 0.025(3) 0.015(3) 0.004(2) 0.002(2) 0.001(2)
C28 0.023(3) 0.016(3) 0.017(3) -0.001(2) 0.004(2) -0.005(2)
C29 0.033(3) 0.030(3) 0.011(3) -0.005(2) 0.006(3) 0.003(2)
C30 0.028(3) 0.030(3) 0.007(3) 0.000(2) -0.005(2) 0.004(2)
C31 0.039(3) 0.033(3) 0.016(3) 0.000(4) 0.002(2) 0.005(3)
C32 0.033(3) 0.054(4) 0.011(3) 0.001(3) 0.003(3) 0.004(3)
C33 0.030(3) 0.050(4) 0.027(4) 0.013(3) -0.001(3) -0.002(3)
C34 0.042(4) 0.034(3) 0.033(4) 0.003(3) 0.004(3) -0.005(3)
C35 0.038(3) 0.041(3) 0.021(4) -0.003(3) 0.010(3) 0.006(3)
C36 0.037(3) 0.054(5) 0.014(3) -0.004(3) 0.001(3) -0.008(3)
Cl1 0.0852(12) 0.0540(10) 0.0681(14) -0.0081(14) 0.0191(10) -0.0013(13)
Cl2 0.0536(11) 0.0688(11) 0.0464(13) -0.0009(9) -0.0049(9) 0.0107(9)
C37 0.064(7) 0.031(5) 0.078(10) 0.000 -0.017(6) 0.000
C38 0.054(6) 0.045(5) 0.045(7) 0.000 -0.002(5) 0.000

loop_
_atom_type_symbol
_atom_type_description
_atom_type_scat_dispersion_real
_atom_type_scat_dispersion_imag
_atom_type_scat_source
C C 0.0033 0.0016 'International Tables Vol C Tables 4.2.6.8 and 6.1.1.4'
H H 0.0000 0.0000 'International Tables Vol C Tables 4.2.6.8 and 6.1.1.4'
N N 0.0061 0.0033 'International Tables Vol C Tables 4.2.6.8 and 6.1.1.4'
O O 0.0106 0.0060 'International Tables Vol C Tables 4.2.6.8 and 6.1.1.4'
Cu Cu 0.3201 1.2651 'International Tables Vol C Tables 4.2.6.8 and 6.1.1.4'
Cl Cl 0.1484 0.1585 'International Tables Vol C Tables 4.2.6.8 and 6.1.1.4'

loop_
_geom_angle_atom_site_label_1
_geom_angle_atom_site_label_2
_geom_angle_atom_site_label_3
_geom_angle
_geom_angle_site_symmetry_1
_geom_angle_site_symmetry_3
O1 Cu1 O2 89.50(13) . .
O1 Cu1 N2 171.7(2) . .
O2 Cu1 N2 93.66(16) . .
O1 Cu1 N1 93.70(15) . .
O2 Cu1 N1 169.76(18) . .
N2 Cu1 N1 84.52(17) . .
C13 O1 Cu1 126.4(3) . .
C28 O2 Cu1 125.2(3) . .
C7 N1 C1 123.0(5) . .
C7 N1 Cu1 125.4(4) . .
C1 N1 Cu1 111.5(3) . .
C22 N2 C6 124.1(4) . .
C22 N2 Cu1 125.0(4) . .
C6 N2 Cu1 110.8(3) . .
C12 N3 C14 121.7(4) . .
C27 N4 C29 123.9(4) . .
N1 C1 C6 107.3(4) . .
N1 C1 C2 114.8(4) . .
C6 C1 C2 111.6(4) . .
C3 C2 C1 109.7(4) . .
C4 C3 C2 111.5(5) . .
C3 C4 C5 111.7(4) . .
C6 C5 C4 107.5(4) . .
N2 C6 C1 106.3(4) . .
N2 C6 C5 116.8(4) . .
C1 C6 C5 112.3(4) . .
N1 C7 C8 126.5(5) . .
C9 C8 C13 120.1(4) . .
C9 C8 C7 117.4(5) . .
C13 C8 C7 122.4(4) . .
C10 C9 C8 121.7(5) . .
C9 C10 C11 118.9(5) . .
C12 C11 C10 121.5(5) . .
C11 C12 N3 123.9(4) . .
C11 C12 C13 120.5(5) . .
N3 C12 C13 115.5(4) . .
O1 C13 C8 125.0(4) . .
O1 C13 C12 117.7(4) . .
C8 C13 C12 117.3(4) . .
N3 C14 C15 115.0(4) . .
N3 C14 C21 107.2(4) . .
C15 C14 C21 109.7(5) . .
C20 C15 C16 118.7(5) . .
C20 C15 C14 119.5(5) . .
C16 C15 C14 121.6(4) . .
C17 C16 C15 120.3(5) . .
C16 C17 C18 121.1(6) . .
C19 C18 C17 119.0(6) . .
C18 C19 C20 121.0(6) . .
C15 C20 C19 119.9(6) . .
N2 C22 C23 126.3(4) . .
C24 C23 C28 120.6(5) . .
C24 C23 C22 117.6(5) . .
C28 C23 C22 121.7(4) . .
C25 C24 C23 120.9(5) . .
C24 C25 C26 120.0(5) . .
C27 C26 C25 120.7(6) . .
C26 C27 N4 124.3(5) . .
C26 C27 C28 120.0(5) . .
N4 C27 C28 115.7(4) . .
O2 C28 C23 126.4(5) . .
O2 C28 C27 116.1(4) . .
C23 C28 C27 117.6(4) . .
N4 C29 C30 112.4(4) . .
N4 C29 C36 108.4(4) . .
C30 C29 C36 110.8(5) . .
C35 C30 C31 117.7(5) . .
C35 C30 C29 121.5(5) . .
C31 C30 C29 120.8(5) . .
C32 C31 C30 121.6(6) . .
C31 C32 C33 119.7(6) . .
C34 C33 C32 119.9(6) . .
C33 C34 C35 119.9(6) . .
C30 C35 C34 121.2(6) . .
Cl1 C37 Cl1 111.1(5) 2_556 .
Cl2 C38 Cl2 111.4(5) . 2_557

loop_
_geom_bond_atom_site_label_1
_geom_bond_atom_site_label_2
_geom_bond_distance
_geom_bond_site_symmetry_2
Cu1 O1 1.905(3) .
Cu1 O2 1.919(3) .
Cu1 N2 1.944(4) .
Cu1 N1 1.960(4) .
O1 C13 1.308(5) .
O2 C28 1.306(5) .
N1 C7 1.264(6) .
N1 C1 1.489(6) .
N2 C22 1.280(6) .
N2 C6 1.480(6) .
N3 C12 1.410(6) .
N3 C14 1.458(6) .
N4 C27 1.385(6) .
N4 C29 1.454(7) .
C1 C6 1.511(6) .
C1 C2 1.532(7) .
C2 C3 1.528(6) .
C3 C4 1.518(7) .
C4 C5 1.538(7) .
C5 C6 1.532(6) .
C7 C8 1.434(7) .
C8 C9 1.410(7) .
C8 C13 1.425(7) .
C9 C10 1.360(7) .
C10 C11 1.420(8) .
C11 C12 1.369(7) .
C12 C13 1.438(6) .
C14 C15 1.516(7) .
C14 C21 1.531(8) .
C15 C20 1.381(7) .
C15 C16 1.388(8) .
C16 C17 1.366(8) .
C17 C18 1.374(8) .
C18 C19 1.361(9) .
C19 C20 1.387(8) .
C22 C23 1.440(7) .
C23 C24 1.411(7) .
C23 C28 1.411(7) .
C24 C25 1.366(9) .
C25 C26 1.410(8) .
C26 C27 1.383(7) .
C27 C28 1.448(7) .
C29 C30 1.513(7) .
C29 C36 1.529(7) .
C30 C35 1.380(7) .
C30 C31 1.397(7) .
C31 C32 1.377(8) .
C32 C33 1.383(8) .
C33 C34 1.378(8) .
C34 C35 1.391(8) .
Cl1 C37 1.770(5) .
Cl2 C38 1.757(5) .
C37 Cl1 1.770(5) 2_556
C38 Cl2 1.757(5) 2_557
